data_4080761
loop_
_publ_author_name
'Beck, Robert'
'Johnson, Samuel A.'

_publ_section_title
;
 Dinuclear Ni(I)---Ni(I) Complexes with Syn-Facial Bridging Ligands from
 Ni(I) Precursors or Ni(II)/Ni(0) Comproportionation
;
_journal_issue 10
_journal_name_full Organometallics
_journal_page_first 2944
_journal_paper_doi 10.1021/om4001633
_journal_volume 32
_journal_year 2013
_chemical_formula_moiety 'C42 H62 B Cl Ni2 P2'
_chemical_formula_sum 'C42 H62 B Cl Ni2 P2'
_chemical_formula_weight 792.54
_chemical_name_systematic
;
 ? 
;
_space_group_crystal_system monoclinic
_space_group_IT_number 15
_space_group_name_Hall '-C 2yc'
_space_group_name_H-M_alt 'C 1 2/c 1'
_symmetry_space_group_name_Hall '-C 2yc'
_symmetry_space_group_name_H-M 'C 1 2/c 1'
_atom_sites_solution_hydrogens geom
_atom_sites_solution_primary direct
_atom_sites_solution_secondary difmap
_audit_creation_date 2012-02-22
_audit_creation_method
;
  Olex2 1.1
  (compiled 2011.02.15 svn.r1672, GUI svn.r3494)
;
_cell_angle_alpha 90.00
_cell_angle_beta 112.26(3)
_cell_angle_gamma 90.00
_cell_formula_units_Z 8
_cell_length_a 34.726(7)
_cell_length_b 11.609(2)
_cell_length_c 21.980(4)
_cell_measurement_temperature 130.15
_cell_volume 8201(3)
_computing_molecular_graphics
;
O. V. Dolomanov, L. J. Bourhis, R. J. Gildea, J. A. K. Howard and H. Puschmann,
OLEX2: a complete structure solution, refinement and analysis program.
J. Appl. Cryst. (2009). 42, 339-341.
;
_computing_publication_material
;
O. V. Dolomanov, L. J. Bourhis, R. J. Gildea, J. A. K. Howard and H. Puschmann,
OLEX2: a complete structure solution, refinement and analysis program.
J. Appl. Cryst. (2009). 42, 339-341.
;
_computing_structure_refinement 'SHELXL-97 (Sheldrick, 2008)'
_computing_structure_solution 'SHELXS-97 (Sheldrick, 2008)'
_diffrn_ambient_temperature 130.15
_diffrn_measured_fraction_theta_full 0.999
_diffrn_measured_fraction_theta_max 0.999
_diffrn_measurement_device_type 'CCD area detector'
_diffrn_measurement_method 'phi and omega scans'
_diffrn_radiation_monochromator graphite
_diffrn_radiation_type MoK\a
_diffrn_radiation_wavelength 0.71073
_diffrn_reflns_av_R_equivalents 0.0927
_diffrn_reflns_av_unetI/netI 0.0716
_diffrn_reflns_limit_h_max 42
_diffrn_reflns_limit_h_min -42
_diffrn_reflns_limit_k_max 14
_diffrn_reflns_limit_k_min -14
_diffrn_reflns_limit_l_max 26
_diffrn_reflns_limit_l_min -26
_diffrn_reflns_number 40712
_diffrn_reflns_theta_full 25.68
_diffrn_reflns_theta_max 25.68
_diffrn_reflns_theta_min 1.87
_diffrn_source 'fine-focus sealed tube'
_diffrn_standards_number 0
_exptl_absorpt_coefficient_mu 1.089
_exptl_absorpt_correction_T_max 0.9475
_exptl_absorpt_correction_T_min 0.8116
_exptl_absorpt_correction_type multi-scan
_exptl_absorpt_process_details 'SADABS; Bruker 2002'
_exptl_crystal_colour green
_exptl_crystal_colour_primary green
_exptl_crystal_density_diffrn 1.284
_exptl_crystal_density_method 'not measured'
_exptl_crystal_description needles
_exptl_crystal_F_000 3376
_exptl_crystal_size_max 0.2
_exptl_crystal_size_mid 0.12
_exptl_crystal_size_min 0.05
_refine_diff_density_max 1.371
_refine_diff_density_min -0.597
_refine_diff_density_rms 0.097
_refine_ls_extinction_method none
_refine_ls_goodness_of_fit_ref 1.037
_refine_ls_hydrogen_treatment mixed
_refine_ls_matrix_type full
_refine_ls_number_parameters 445
_refine_ls_number_reflns 7778
_refine_ls_number_restraints 246
_refine_ls_restrained_S_all 1.021
_refine_ls_R_factor_all 0.1039
_refine_ls_R_factor_gt 0.0647
_refine_ls_shift/su_max 0.001
_refine_ls_shift/su_mean 0.000
_refine_ls_structure_factor_coef Fsqd
_refine_ls_weighting_details 'calc w=1/[\s^2^(Fo^2^)+(0.0801P)^2^+16.1528P] where P=(Fo^2^+2Fc^2^)/3'
_refine_ls_weighting_scheme calc
_refine_ls_wR_factor_gt 0.1475
_refine_ls_wR_factor_ref 0.1677
_reflns_number_gt 5257
_reflns_number_total 7778
_reflns_threshold_expression >2sigma(I)
_cod_data_source_file om4001633_si_001.cif
_cod_data_source_block 7
_cod_database_code 4080761

loop_
_space_group_symop_id
_space_group_symop_operation_xyz
1 'x, y, z'
2 '-x, y, -z+1/2'
3 'x+1/2, y+1/2, z'
4 '-x+1/2, y+1/2, -z+1/2'
5 '-x, -y, -z'
6 'x, -y, z-1/2'
7 '-x+1/2, -y+1/2, -z'
8 'x+1/2, -y+1/2, z-1/2'

loop_
_atom_site_label
_atom_site_type_symbol
_atom_site_fract_x
_atom_site_fract_y
_atom_site_fract_z
_atom_site_U_iso_or_equiv
_atom_site_adp_type
_atom_site_occupancy
_atom_site_symmetry_multiplicity
_atom_site_calc_flag
_atom_site_refinement_flags
Ni1 Ni 0.116410(19) 0.59503(5) 0.33291(3) 0.03276(19) Uani 1 1 d .
Ni2 Ni 0.141724(19) 0.75196(5) 0.28532(3) 0.03032(18) Uani 1 1 d .
Cl1 Cl 0.18019(4) 0.60737(10) 0.33553(7) 0.0418(3) Uani 1 1 d .
P1 P 0.10851(4) 0.42270(11) 0.36953(7) 0.0328(3) Uani 1 1 d .
P2 P 0.18028(4) 0.85846(11) 0.24627(7) 0.0356(3) Uani 1 1 d .
C1 C 0.06678(17) 0.7096(5) 0.2182(3) 0.0440(14) Uani 1 1 d U
H1 H 0.0611(15) 0.692(4) 0.177(3) 0.038(15) Uiso 1 1 d .
C2 C 0.08461(15) 0.8191(5) 0.2394(3) 0.0384(13) Uani 1 1 d U
H2 H 0.0855(15) 0.865(5) 0.205(3) 0.043(15) Uiso 1 1 d .
C3 C 0.09544(15) 0.8486(4) 0.3060(3) 0.0347(12) Uani 1 1 d U
H3 H 0.1108 0.9175 0.3215 0.042 Uiso 1 1 calc R
C4 C 0.08481(13) 0.7814(4) 0.3512(2) 0.0290(11) Uani 1 1 d U
C5 C 0.06339(14) 0.6773(4) 0.3255(2) 0.0328(11) Uani 1 1 d U
H5 H 0.0535 0.6314 0.3523 0.039 Uiso 1 1 calc R
C6 C 0.05648(16) 0.6403(5) 0.2602(3) 0.0417(13) Uani 1 1 d U
H6 H 0.0442(13) 0.574(4) 0.246(2) 0.026(12) Uiso 1 1 d .
C7 C 0.13491(14) 0.8983(4) 0.4550(2) 0.0270(10) Uani 1 1 d U
C8 C 0.17100(15) 0.8315(4) 0.4686(2) 0.0344(12) Uani 1 1 d U
H8 H 0.1681 0.7534 0.4547 0.041 Uiso 1 1 calc R
C9 C 0.21060(15) 0.8751(4) 0.5015(3) 0.0388(12) Uani 1 1 d U
H9 H 0.2341 0.8260 0.5116 0.047 Uiso 1 1 calc R
C10 C 0.21612(15) 0.9898(4) 0.5197(2) 0.0364(12) Uani 1 1 d U
H10 H 0.2432 1.0202 0.5421 0.044 Uiso 1 1 calc R
C11 C 0.18162(15) 1.0592(4) 0.5047(2) 0.0319(11) Uani 1 1 d U
H11 H 0.1849 1.1387 0.5159 0.038 Uiso 1 1 calc R
C12 C 0.14219(14) 1.0140(4) 0.4736(2) 0.0277(10) Uani 1 1 d U
H12 H 0.1189 1.0638 0.4645 0.033 Uiso 1 1 calc R
C13 C 0.08119(15) 0.7449(4) 0.4717(2) 0.0325(11) Uani 1 1 d U
C14 C 0.11233(16) 0.7003(4) 0.5284(2) 0.0389(12) Uani 1 1 d U
H14 H 0.1403 0.7239 0.5389 0.047 Uiso 1 1 calc R
C15 C 0.1037(2) 0.6231(5) 0.5696(3) 0.0511(15) Uani 1 1 d U
H15 H 0.1258 0.5944 0.6072 0.061 Uiso 1 1 calc R
C16 C 0.0640(2) 0.5874(5) 0.5572(3) 0.0540(16) Uani 1 1 d U
H16 H 0.0583 0.5347 0.5858 0.065 Uiso 1 1 calc R
C17 C 0.03242(19) 0.6293(5) 0.5025(3) 0.0506(15) Uani 1 1 d U
H17 H 0.0046 0.6047 0.4929 0.061 Uiso 1 1 calc R
C18 C 0.04064(16) 0.7068(4) 0.4612(3) 0.0402(13) Uani 1 1 d U
H18 H 0.0180 0.7355 0.4243 0.048 Uiso 1 1 calc R
C19 C 0.05115(14) 0.9353(4) 0.4047(2) 0.0311(11) Uani 1 1 d U
C20 C 0.02290(15) 0.9632(4) 0.3424(3) 0.0386(12) Uani 1 1 d U
H20 H 0.0248 0.9245 0.3056 0.046 Uiso 1 1 calc R
C21 C -0.00812(16) 1.0458(5) 0.3318(3) 0.0488(15) Uani 1 1 d U
H21 H -0.0263 1.0635 0.2882 0.059 Uiso 1 1 calc R
C22 C -0.01279(16) 1.1015(4) 0.3833(3) 0.0488(15) Uani 1 1 d U
H22 H -0.0341 1.1574 0.3759 0.059 Uiso 1 1 calc R
C23 C 0.01377(17) 1.0751(5) 0.4456(3) 0.0502(15) Uani 1 1 d U
H23 H 0.0110 1.1131 0.4820 0.060 Uiso 1 1 calc R
C24 C 0.04506(16) 0.9925(5) 0.4564(3) 0.0443(13) Uani 1 1 d U
H24 H 0.0628 0.9747 0.5003 0.053 Uiso 1 1 calc R
C25 C 0.2026(2) 1.0204(5) 0.3466(3) 0.0611(17) Uani 1 1 d U
H25A H 0.1865 0.9767 0.3670 0.092 Uiso 1 1 calc R
H25B H 0.1842 1.0737 0.3139 0.092 Uiso 1 1 calc R
H25C H 0.2245 1.0641 0.3805 0.092 Uiso 1 1 calc R
C26 C 0.22263(19) 0.9362(5) 0.3126(3) 0.0493(15) Uani 1 1 d U
H26 H 0.2384 0.9828 0.2916 0.059 Uiso 1 1 calc R
C27 C 0.25273(17) 0.8550(5) 0.3607(3) 0.0498(15) Uani 1 1 d U
H27A H 0.2742 0.8993 0.3948 0.075 Uiso 1 1 calc R
H27B H 0.2658 0.8061 0.3376 0.075 Uiso 1 1 calc R
H27C H 0.2378 0.8066 0.3811 0.075 Uiso 1 1 calc R
C28 C 0.1227(2) 0.9217(6) 0.1236(3) 0.0819(14) Uani 1 1 d U
H28A H 0.1382 0.9022 0.0959 0.123 Uiso 1 1 calc R
H28B H 0.1007 0.9773 0.1005 0.123 Uiso 1 1 calc R
H28C H 0.1101 0.8519 0.1330 0.123 Uiso 1 1 calc R
C29 C 0.1535(2) 0.9767(7) 0.1905(4) 0.0819(14) Uani 1 1 d U
H29 H 0.1356 1.0157 0.2109 0.098 Uiso 1 1 calc R
C30 C 0.1788(2) 1.0694(6) 0.1760(4) 0.0819(14) Uani 1 1 d U
H30A H 0.1985 1.1015 0.2174 0.123 Uiso 1 1 calc R
H30B H 0.1604 1.1306 0.1503 0.123 Uiso 1 1 calc R
H30C H 0.1943 1.0368 0.1508 0.123 Uiso 1 1 calc R
C31 C 0.2397(2) 0.8213(7) 0.1857(4) 0.079(2) Uani 1 1 d U
H31A H 0.2554 0.7624 0.1728 0.119 Uiso 1 1 calc R
H31B H 0.2590 0.8696 0.2205 0.119 Uiso 1 1 calc R
H31C H 0.2242 0.8692 0.1476 0.119 Uiso 1 1 calc R
C32 C 0.20881(19) 0.7620(5) 0.2115(3) 0.0566(16) Uani 1 1 d U
H32 H 0.2263 0.7121 0.2488 0.068 Uiso 1 1 calc R
C33 C 0.1793(2) 0.6784(6) 0.1598(3) 0.078(2) Uani 1 1 d U
H33A H 0.1625 0.6356 0.1793 0.117 Uiso 1 1 calc R
H33B H 0.1958 0.6242 0.1454 0.117 Uiso 1 1 calc R
H33C H 0.1609 0.7225 0.1219 0.117 Uiso 1 1 calc R
C34 C 0.02573(16) 0.4096(5) 0.3605(3) 0.0621(19) Uani 1 1 d U
H34A H 0.0203 0.3317 0.3421 0.093 Uiso 1 1 calc R
H34B H 0.0220 0.4651 0.3251 0.093 Uiso 1 1 calc R
H34C H 0.0062 0.4275 0.3818 0.093 Uiso 1 1 calc R
C35 C 0.07076(16) 0.4169(5) 0.4116(3) 0.0477(14) Uani 1 1 d U
H35 H 0.0730 0.4929 0.4341 0.057 Uiso 1 1 calc R
C36 C 0.07837(18) 0.3254(5) 0.4650(3) 0.0606(18) Uani 1 1 d U
H36A H 0.0559 0.3280 0.4815 0.091 Uiso 1 1 calc R
H36B H 0.1050 0.3406 0.5011 0.091 Uiso 1 1 calc R
H36C H 0.0791 0.2491 0.4464 0.091 Uiso 1 1 calc R
C37 C 0.09179(19) 0.1914(5) 0.3222(3) 0.0605(18) Uani 1 1 d U
H37A H 0.0845 0.1420 0.2832 0.091 Uiso 1 1 calc R
H37B H 0.0719 0.1790 0.3434 0.091 Uiso 1 1 calc R
H37C H 0.1199 0.1722 0.3531 0.091 Uiso 1 1 calc R
C38 C 0.09045(19) 0.3189(5) 0.3014(3) 0.0501(15) Uani 1 1 d U
H38 H 0.0603 0.3367 0.2771 0.060 Uiso 1 1 calc R
C39 C 0.1106(2) 0.3363(6) 0.2517(3) 0.071(2) Uani 1 1 d U
H39A H 0.1405 0.3214 0.2727 0.107 Uiso 1 1 calc R
H39B H 0.1061 0.4157 0.2355 0.107 Uiso 1 1 calc R
H39C H 0.0982 0.2830 0.2148 0.107 Uiso 1 1 calc R
C40 C 0.17455(16) 0.4504(5) 0.4873(2) 0.0403(13) Uani 1 1 d U
H40A H 0.1983 0.4161 0.5228 0.060 Uiso 1 1 calc R
H40B H 0.1533 0.4730 0.5043 0.060 Uiso 1 1 calc R
H40C H 0.1838 0.5185 0.4702 0.060 Uiso 1 1 calc R
C41 C 0.15630(14) 0.3632(4) 0.4326(2) 0.0312(11) Uani 1 1 d U
H41 H 0.1481 0.2940 0.4519 0.037 Uiso 1 1 calc R
C42 C 0.18933(15) 0.3249(4) 0.4064(3) 0.0371(12) Uani 1 1 d U
H42A H 0.1970 0.3902 0.3850 0.056 Uiso 1 1 calc R
H42B H 0.1781 0.2626 0.3744 0.056 Uiso 1 1 calc R
H42C H 0.2140 0.2973 0.4429 0.056 Uiso 1 1 calc R
B1 B 0.08877(17) 0.8391(5) 0.4215(3) 0.0318(13) Uani 1 1 d U

loop_
_atom_site_aniso_label
_atom_site_aniso_U_11
_atom_site_aniso_U_22
_atom_site_aniso_U_33
_atom_site_aniso_U_23
_atom_site_aniso_U_13
_atom_site_aniso_U_12
Ni1 0.0332(4) 0.0249(3) 0.0379(4) 0.0021(3) 0.0109(3) -0.0026(3)
Ni2 0.0342(4) 0.0258(3) 0.0298(3) 0.0045(3) 0.0108(3) 0.0042(3)
Cl1 0.0378(7) 0.0307(7) 0.0584(9) 0.0133(6) 0.0200(6) 0.0070(5)
P1 0.0257(6) 0.0271(7) 0.0404(8) 0.0035(6) 0.0067(6) -0.0048(5)
P2 0.0459(8) 0.0314(7) 0.0339(8) 0.0072(6) 0.0200(6) 0.0052(6)
C1 0.044(3) 0.054(4) 0.026(3) -0.002(3) 0.004(3) 0.007(3)
C2 0.033(3) 0.044(3) 0.035(3) 0.006(3) 0.009(2) 0.010(2)
C3 0.031(3) 0.027(3) 0.045(3) 0.002(2) 0.013(2) 0.002(2)
C4 0.022(2) 0.024(2) 0.036(3) 0.001(2) 0.004(2) 0.0067(18)
C5 0.028(3) 0.026(3) 0.040(3) -0.001(2) 0.007(2) -0.001(2)
C6 0.037(3) 0.034(3) 0.044(3) -0.013(3) 0.003(3) -0.007(2)
C7 0.030(2) 0.022(2) 0.030(3) -0.0006(19) 0.014(2) 0.0014(19)
C8 0.037(3) 0.022(2) 0.043(3) -0.007(2) 0.014(2) 0.000(2)
C9 0.032(3) 0.035(3) 0.050(3) 0.001(2) 0.016(2) 0.009(2)
C10 0.028(3) 0.036(3) 0.044(3) -0.004(2) 0.012(2) -0.008(2)
C11 0.040(3) 0.024(2) 0.033(3) 0.002(2) 0.015(2) -0.006(2)
C12 0.032(3) 0.024(2) 0.030(3) 0.002(2) 0.014(2) 0.002(2)
C13 0.038(3) 0.024(2) 0.039(3) -0.005(2) 0.019(2) -0.003(2)
C14 0.042(3) 0.033(3) 0.040(3) -0.002(2) 0.013(3) -0.005(2)
C15 0.067(4) 0.047(3) 0.037(3) 0.008(3) 0.016(3) -0.001(3)
C16 0.073(4) 0.044(3) 0.055(4) 0.008(3) 0.036(3) -0.008(3)
C17 0.050(3) 0.046(3) 0.068(4) -0.001(3) 0.037(3) -0.010(3)
C18 0.042(3) 0.034(3) 0.050(3) 0.002(2) 0.022(3) 0.000(2)
C19 0.024(2) 0.022(2) 0.048(3) -0.003(2) 0.015(2) -0.0023(19)
C20 0.029(3) 0.029(3) 0.051(3) -0.003(2) 0.008(2) 0.001(2)
C21 0.035(3) 0.040(3) 0.061(4) 0.005(3) 0.006(3) 0.006(2)
C22 0.032(3) 0.026(3) 0.086(5) 0.008(3) 0.020(3) 0.006(2)
C23 0.050(3) 0.036(3) 0.079(5) -0.011(3) 0.041(3) -0.001(3)
C24 0.037(3) 0.047(3) 0.051(3) -0.003(3) 0.018(3) 0.003(2)
C25 0.081(5) 0.040(3) 0.069(4) -0.009(3) 0.036(4) -0.007(3)
C26 0.067(4) 0.038(3) 0.051(4) 0.002(3) 0.031(3) -0.007(3)
C27 0.050(3) 0.049(3) 0.043(3) -0.003(3) 0.010(3) -0.003(3)
C28 0.099(4) 0.086(3) 0.069(3) 0.039(2) 0.041(3) 0.021(3)
C29 0.099(4) 0.086(3) 0.069(3) 0.039(2) 0.041(3) 0.021(3)
C30 0.099(4) 0.086(3) 0.069(3) 0.039(2) 0.041(3) 0.021(3)
C31 0.075(5) 0.106(6) 0.071(5) 0.015(4) 0.046(4) 0.016(4)
C32 0.062(4) 0.058(4) 0.058(4) -0.001(3) 0.033(3) 0.006(3)
C33 0.080(5) 0.090(6) 0.066(5) -0.038(4) 0.030(4) 0.001(4)
C34 0.028(3) 0.048(4) 0.107(5) 0.022(4) 0.023(3) -0.001(3)
C35 0.033(3) 0.039(3) 0.070(4) 0.009(3) 0.017(3) 0.000(2)
C36 0.047(4) 0.057(4) 0.087(5) 0.021(4) 0.036(4) 0.000(3)
C37 0.062(4) 0.033(3) 0.066(4) -0.006(3) 0.000(3) -0.021(3)
C38 0.057(4) 0.035(3) 0.044(3) -0.002(3) 0.003(3) -0.018(3)
C39 0.099(6) 0.052(4) 0.057(4) -0.013(3) 0.023(4) -0.016(4)
C40 0.035(3) 0.047(3) 0.035(3) -0.003(2) 0.009(2) -0.002(2)
C41 0.027(2) 0.029(3) 0.035(3) 0.005(2) 0.008(2) -0.001(2)
C42 0.035(3) 0.029(3) 0.044(3) -0.005(2) 0.012(2) -0.006(2)
B1 0.031(3) 0.024(3) 0.040(3) -0.001(2) 0.013(3) -0.002(2)

loop_
_atom_type_symbol
_atom_type_description
_atom_type_scat_dispersion_real
_atom_type_scat_dispersion_imag
_atom_type_scat_source
C C 0.0033 0.0016 'International Tables Vol C Tables 4.2.6.8 and 6.1.1.4'
H H 0.0000 0.0000 'International Tables Vol C Tables 4.2.6.8 and 6.1.1.4'
B B 0.0013 0.0007 'International Tables Vol C Tables 4.2.6.8 and 6.1.1.4'
P P 0.1023 0.0942 'International Tables Vol C Tables 4.2.6.8 and 6.1.1.4'
Cl Cl 0.1484 0.1585 'International Tables Vol C Tables 4.2.6.8 and 6.1.1.4'
Ni Ni 0.3393 1.1124 'International Tables Vol C Tables 4.2.6.8 and 6.1.1.4'

loop_
_geom_angle_atom_site_label_1
_geom_angle_atom_site_label_2
_geom_angle_atom_site_label_3
_geom_angle
C5 Ni1 C6 39.9(2)
C5 Ni1 Cl1 147.95(14)
C6 Ni1 Cl1 133.14(17)
C5 Ni1 P1 102.79(14)
C6 Ni1 P1 105.83(16)
Cl1 Ni1 P1 108.18(5)
C5 Ni1 Ni2 94.49(14)
C6 Ni1 Ni2 84.41(16)
Cl1 Ni1 Ni2 55.68(4)
P1 Ni1 Ni2 162.08(5)
C2 Ni2 C3 39.4(2)
C2 Ni2 Cl1 148.85(17)
C3 Ni2 Cl1 131.58(14)
C2 Ni2 P2 102.40(17)
C3 Ni2 P2 113.61(14)
Cl1 Ni2 P2 106.40(6)
C2 Ni2 Ni1 93.32(17)
C3 Ni2 Ni1 83.03(13)
Cl1 Ni2 Ni1 56.85(4)
P2 Ni2 Ni1 162.80(5)
C2 Ni2 C1 34.3(2)
C3 Ni2 C1 62.2(2)
Cl1 Ni2 C1 116.72(15)
P2 Ni2 C1 121.69(15)
Ni1 Ni2 C1 68.99(14)
Ni2 Cl1 Ni1 67.47(4)
C38 P1 C41 107.4(2)
C38 P1 C35 107.0(3)
C41 P1 C35 102.4(2)
C38 P1 Ni1 110.35(18)
C41 P1 Ni1 114.29(16)
C35 P1 Ni1 114.79(18)
C29 P2 C32 113.2(3)
C29 P2 C26 102.1(3)
C32 P2 C26 103.3(3)
C29 P2 Ni2 116.4(2)
C32 P2 Ni2 108.6(2)
C26 P2 Ni2 112.30(18)
C6 C1 C2 119.9(5)
C6 C1 Ni2 101.3(4)
C2 C1 Ni2 53.3(3)
C6 C1 H1 123(3)
C2 C1 H1 117(3)
Ni2 C1 H1 116(3)
C3 C2 C1 118.2(5)
C3 C2 Ni2 75.4(3)
C1 C2 Ni2 92.4(3)
C3 C2 H2 129(3)
C1 C2 H2 113(3)
Ni2 C2 H2 107(3)
C2 C3 C4 123.8(5)
C2 C3 Ni2 65.1(3)
C4 C3 Ni2 106.0(3)
C2 C3 H3 118.1
C4 C3 H3 118.1
Ni2 C3 H3 98.9
C3 C4 C5 115.2(4)
C3 C4 B1 119.0(4)
C5 C4 B1 124.4(4)
C4 C5 C6 121.2(5)
C4 C5 Ni1 92.6(3)
C6 C5 Ni1 74.9(3)
C4 C5 H5 119.4
C6 C5 H5 119.4
Ni1 C5 H5 102.6
C1 C6 C5 120.9(5)
C1 C6 Ni1 102.6(4)
C5 C6 Ni1 65.2(3)
C1 C6 H6 120(3)
C5 C6 H6 119(3)
Ni1 C6 H6 104(3)
C12 C7 C8 114.8(4)
C12 C7 B1 124.9(4)
C8 C7 B1 120.3(4)
C9 C8 C7 122.5(4)
C9 C8 H8 118.7
C7 C8 H8 118.7
C10 C9 C8 120.3(5)
C10 C9 H9 119.8
C8 C9 H9 119.8
C11 C10 C9 118.8(4)
C11 C10 H10 120.6
C9 C10 H10 120.6
C10 C11 C12 120.4(4)
C10 C11 H11 119.8
C12 C11 H11 119.8
C11 C12 C7 123.0(4)
C11 C12 H12 118.5
C7 C12 H12 118.5
C14 C13 C18 114.5(5)
C14 C13 B1 125.2(4)
C18 C13 B1 120.2(4)
C15 C14 C13 122.3(5)
C15 C14 H14 118.9
C13 C14 H14 118.9
C16 C15 C14 121.2(6)
C16 C15 H15 119.4
C14 C15 H15 119.4
C15 C16 C17 118.6(5)
C15 C16 H16 120.7
C17 C16 H16 120.7
C16 C17 C18 120.7(5)
C16 C17 H17 119.7
C18 C17 H17 119.7
C17 C18 C13 122.6(5)
C17 C18 H18 118.7
C13 C18 H18 118.7
C20 C19 C24 115.0(4)
C20 C19 B1 125.7(4)
C24 C19 B1 119.2(4)
C19 C20 C21 122.6(5)
C19 C20 H20 118.7
C21 C20 H20 118.7
C22 C21 C20 120.9(6)
C22 C21 H21 119.5
C20 C21 H21 119.5
C21 C22 C23 118.6(5)
C21 C22 H22 120.7
C23 C22 H22 120.7
C22 C23 C24 120.6(5)
C22 C23 H23 119.7
C24 C23 H23 119.7
C23 C24 C19 122.3(5)
C23 C24 H24 118.9
C19 C24 H24 118.9
C26 C25 H25A 109.5
C26 C25 H25B 109.5
H25A C25 H25B 109.5
C26 C25 H25C 109.5
H25A C25 H25C 109.5
H25B C25 H25C 109.5
C27 C26 C25 112.1(5)
C27 C26 P2 112.2(4)
C25 C26 P2 108.5(4)
C27 C26 H26 107.9
C25 C26 H26 107.9
P2 C26 H26 107.9
C26 C27 H27A 109.5
C26 C27 H27B 109.5
H27A C27 H27B 109.5
C26 C27 H27C 109.5
H27A C27 H27C 109.5
H27B C27 H27C 109.5
C29 C28 H28A 109.5
C29 C28 H28B 109.5
H28A C28 H28B 109.5
C29 C28 H28C 109.5
H28A C28 H28C 109.5
H28B C28 H28C 109.5
C30 C29 C28 109.5(6)
C30 C29 P2 119.1(5)
C28 C29 P2 108.1(5)
C30 C29 H29 106.5
C28 C29 H29 106.5
P2 C29 H29 106.5
C29 C30 H30A 109.5
C29 C30 H30B 109.5
H30A C30 H30B 109.5
C29 C30 H30C 109.5
H30A C30 H30C 109.5
H30B C30 H30C 109.5
C32 C31 H31A 109.5
C32 C31 H31B 109.5
H31A C31 H31B 109.5
C32 C31 H31C 109.5
H31A C31 H31C 109.5
H31B C31 H31C 109.5
C33 C32 C31 111.5(5)
C33 C32 P2 112.0(4)
C31 C32 P2 115.9(5)
C33 C32 H32 105.5
C31 C32 H32 105.5
P2 C32 H32 105.5
C32 C33 H33A 109.5
C32 C33 H33B 109.5
H33A C33 H33B 109.5
C32 C33 H33C 109.5
H33A C33 H33C 109.5
H33B C33 H33C 109.5
C35 C34 H34A 109.5
C35 C34 H34B 109.5
H34A C34 H34B 109.5
C35 C34 H34C 109.5
H34A C34 H34C 109.5
H34B C34 H34C 109.5
C36 C35 C34 110.7(5)
C36 C35 P1 117.0(4)
C34 C35 P1 110.4(4)
C36 C35 H35 106.0
C34 C35 H35 106.0
P1 C35 H35 106.0
C35 C36 H36A 109.5
C35 C36 H36B 109.5
H36A C36 H36B 109.5
C35 C36 H36C 109.5
H36A C36 H36C 109.5
H36B C36 H36C 109.5
C38 C37 H37A 109.5
C38 C37 H37B 109.5
H37A C37 H37B 109.5
C38 C37 H37C 109.5
H37A C37 H37C 109.5
H37B C37 H37C 109.5
C39 C38 C37 111.7(5)
C39 C38 P1 113.0(4)
C37 C38 P1 115.1(4)
C39 C38 H38 105.3
C37 C38 H38 105.3
P1 C38 H38 105.3
C38 C39 H39A 109.5
C38 C39 H39B 109.5
H39A C39 H39B 109.5
C38 C39 H39C 109.5
H39A C39 H39C 109.5
H39B C39 H39C 109.5
C41 C40 H40A 109.5
C41 C40 H40B 109.5
H40A C40 H40B 109.5
C41 C40 H40C 109.5
H40A C40 H40C 109.5
H40B C40 H40C 109.5
C40 C41 C42 110.2(4)
C40 C41 P1 109.4(3)
C42 C41 P1 114.5(3)
C40 C41 H41 107.5
C42 C41 H41 107.5
P1 C41 H41 107.5
C41 C42 H42A 109.5
C41 C42 H42B 109.5
H42A C42 H42B 109.5
C41 C42 H42C 109.5
H42A C42 H42C 109.5
H42B C42 H42C 109.5
C7 B1 C4 108.2(4)
C7 B1 C13 110.8(4)
C4 B1 C13 112.5(4)
C7 B1 C19 111.9(4)
C4 B1 C19 106.7(4)
C13 B1 C19 106.7(4)

loop_
_geom_bond_atom_site_label_1
_geom_bond_atom_site_label_2
_geom_bond_distance
Ni1 C5 2.026(5)
Ni1 C6 2.155(5)
Ni1 Cl1 2.1983(15)
Ni1 P1 2.2119(14)
Ni1 Ni2 2.4254(9)
Ni2 C2 2.011(5)
Ni2 C3 2.145(5)
Ni2 Cl1 2.1687(14)
Ni2 P2 2.2200(15)
Ni2 C1 2.507(6)
P1 C38 1.838(5)
P1 C41 1.846(5)
P1 C35 1.870(6)
P2 C29 1.840(7)
P2 C32 1.843(6)
P2 C26 1.866(6)
C1 C6 1.370(8)
C1 C2 1.414(8)
C1 H1 0.86(5)
C2 C3 1.408(7)
C2 H2 0.93(5)
C3 C4 1.418(7)
C3 H3 0.9500
C4 C5 1.419(6)
C4 B1 1.642(7)
C5 C6 1.430(7)
C5 H5 0.9500
C6 H6 0.88(4)
C7 C12 1.399(6)
C7 C8 1.407(6)
C7 B1 1.640(7)
C8 C9 1.385(7)
C8 H8 0.9500
C9 C10 1.383(7)
C9 H9 0.9500
C10 C11 1.376(7)
C10 H10 0.9500
C11 C12 1.381(6)
C11 H11 0.9500
C12 H12 0.9500
C13 C14 1.404(7)
C13 C18 1.409(7)
C13 B1 1.643(7)
C14 C15 1.387(7)
C14 H14 0.9500
C15 C16 1.363(8)
C15 H15 0.9500
C16 C17 1.374(8)
C16 H16 0.9500
C17 C18 1.382(7)
C17 H17 0.9500
C18 H18 0.9500
C19 C20 1.386(7)
C19 C24 1.400(7)
C19 B1 1.651(7)
C20 C21 1.394(7)
C20 H20 0.9500
C21 C22 1.365(8)
C21 H21 0.9500
C22 C23 1.366(8)
C22 H22 0.9500
C23 C24 1.400(7)
C23 H23 0.9500
C24 H24 0.9500
C25 C26 1.546(8)
C25 H25A 0.9800
C25 H25B 0.9800
C25 H25C 0.9800
C26 C27 1.504(8)
C26 H26 1.0000
C27 H27A 0.9800
C27 H27B 0.9800
C27 H27C 0.9800
C28 C29 1.588(10)
C28 H28A 0.9800
C28 H28B 0.9800
C28 H28C 0.9800
C29 C30 1.501(10)
C29 H29 1.0000
C30 H30A 0.9800
C30 H30B 0.9800
C30 H30C 0.9800
C31 C32 1.552(8)
C31 H31A 0.9800
C31 H31B 0.9800
C31 H31C 0.9800
C32 C33 1.550(9)
C32 H32 1.0000
C33 H33A 0.9800
C33 H33B 0.9800
C33 H33C 0.9800
C34 C35 1.544(7)
C34 H34A 0.9800
C34 H34B 0.9800
C34 H34C 0.9800
C35 C36 1.529(8)
C35 H35 1.0000
C36 H36A 0.9800
C36 H36B 0.9800
C36 H36C 0.9800
C37 C38 1.544(7)
C37 H37A 0.9800
C37 H37B 0.9800
C37 H37C 0.9800
C38 C39 1.518(8)
C38 H38 1.0000
C39 H39A 0.9800
C39 H39B 0.9800
C39 H39C 0.9800
C40 C41 1.515(7)
C40 H40A 0.9800
C40 H40B 0.9800
C40 H40C 0.9800
C41 C42 1.531(6)
C41 H41 1.0000
C42 H42A 0.9800
C42 H42B 0.9800
C42 H42C 0.9800
